data_7114412
loop_
_publ_author_name
'Chien, Yuh-Yih'
'Wong, Ken-Tsung'
'Chou, Pi-Tai'
'Cheng, Yi-Ming'

_publ_section_title
;
 Syntheses and spectroscopic studies of spirobifluorene-bridged bipolar
 systems; photoinduced electron transfer reactionsElectronic supplementary
 information (ESI) available: experimental details. See
 http://www.rsc.org/suppdata/cc/b2/b208269a/
;
_journal_issue 23
_journal_name_full 'Chemical Communications'
_journal_page_first 2874
_journal_paper_doi 10.1039/b208269a
_journal_year 2002
_chemical_formula_sum 'C78.5 H70 Cl5 N6 O2'
_chemical_formula_weight 1306.66
_chemical_name_systematic
; 
? 
;
_space_group_IT_number 14
_symmetry_cell_setting monoclinic
_symmetry_space_group_name_Hall '-P 2yn'
_symmetry_space_group_name_H-M 'P 1 21/n 1'
_atom_sites_solution_hydrogens geom
_atom_sites_solution_primary direct
_atom_sites_solution_secondary difmap
_audit_creation_method SHELXL-97
_cell_angle_alpha 90.00
_cell_angle_beta 105.0516(4)
_cell_angle_gamma 90.00
_cell_formula_units_Z 4
_cell_length_a 13.7737(1)
_cell_length_b 27.0557(3)
_cell_length_c 20.0245(2)
_cell_measurement_reflns_used all
_cell_measurement_temperature 150(1)
_cell_measurement_theta_max 25.00
_cell_measurement_theta_min 1.62
_cell_volume 7206.26(12)
_computing_cell_refinement DENZO-SMN
_computing_data_collection 'NONIUS COLLECT'
_computing_data_reduction DENZO-SMN
_computing_molecular_graphics SHELXTL
_computing_publication_material SHELXTL
_computing_structure_refinement 'SHELXL-97 (Sheldrick, 1997)'
_computing_structure_solution 'SHELXS-97 (Sheldrick, 1990)'
_diffrn_ambient_temperature 150(1)
_diffrn_measured_fraction_theta_full 0.998
_diffrn_measured_fraction_theta_max 0.998
_diffrn_measurement_device_type 'NONIUS KappaCCD'
_diffrn_measurement_method 'phi and omega scans'
_diffrn_radiation_monochromator graphite
_diffrn_radiation_source 'fine-focus sealed tube'
_diffrn_radiation_type MoK\a
_diffrn_radiation_wavelength 0.71073
_diffrn_reflns_av_R_equivalents 0.0645
_diffrn_reflns_av_sigmaI/netI 0.0596
_diffrn_reflns_limit_h_max 16
_diffrn_reflns_limit_h_min -16
_diffrn_reflns_limit_k_max 31
_diffrn_reflns_limit_k_min -32
_diffrn_reflns_limit_l_max 23
_diffrn_reflns_limit_l_min -23
_diffrn_reflns_number 41176
_diffrn_reflns_theta_full 25.00
_diffrn_reflns_theta_max 25.00
_diffrn_reflns_theta_min 1.62
_diffrn_standards_decay_% 0
_exptl_absorpt_coefficient_mu 0.251
_exptl_absorpt_correction_T_max 0.992
_exptl_absorpt_correction_T_min 0.899
_exptl_absorpt_correction_type multi-scan
_exptl_crystal_colour yellow
_exptl_crystal_density_diffrn 1.204
_exptl_crystal_density_meas ?
_exptl_crystal_density_method 'not measured'
_exptl_crystal_description block
_exptl_crystal_F_000 2736
_exptl_crystal_size_max 0.25
_exptl_crystal_size_mid 0.22
_exptl_crystal_size_min 0.15
_refine_diff_density_max 1.458
_refine_diff_density_min -0.853
_refine_diff_density_rms 0.132
_refine_ls_extinction_coef 0.0079(11)
_refine_ls_extinction_expression Fc^*^=kFc[1+0.001xFc^2^\l^3^/sin(2\q)]^-1/4^
_refine_ls_extinction_method SHELXL
_refine_ls_goodness_of_fit_ref 1.115
_refine_ls_hydrogen_treatment mixed
_refine_ls_matrix_type full
_refine_ls_number_parameters 848
_refine_ls_number_reflns 12666
_refine_ls_number_restraints 7
_refine_ls_restrained_S_all 1.117
_refine_ls_R_factor_all 0.1531
_refine_ls_R_factor_gt 0.1091
_refine_ls_shift/su_max 0.007
_refine_ls_shift/su_mean 0.001
_refine_ls_structure_factor_coef Fsqd
_refine_ls_weighting_details 'calc w=1/[\s^2^(Fo^2^)+(0.1830P)^2^+14.4282P] where P=(Fo^2^+2Fc^2^)/3'
_refine_ls_weighting_scheme calc
_refine_ls_wR_factor_gt 0.2986
_refine_ls_wR_factor_ref 0.3404
_reflns_number_gt 8418
_reflns_number_total 12666
_reflns_threshold_expression >2sigma(I)
_cod_data_source_file b208269a.txt
_cod_data_source_block ic8734
_cod_depositor_comments
;
The following automatic conversions were performed:

'_symmetry_cell_setting' value 'Monoclinic' changed to 'monoclinic'
according to
/usr/data/users/saulius/automatic-downloads/retrospective/RSC/lib/dictionaries/cif_core.dic
dictionary named 'cif_core.dic' version 2.4.2 from 2011-04-26.

Automatic conversion script
Id: cif_fix_values 2281 2013-09-26 08:29:07Z andrius 

The following automatic conversions were performed:

'_exptl_crystal_density_meas' value 'not_measured' was changed to '?'
- the value is perceived as not measured.

Automatic conversion script
Id: cif_fix_values 3008 2015-01-20 13:52:24Z robertas 
;
_cod_original_sg_symbol_H-M P2(1)/n
_cod_original_formula_sum 'C78.50 H70 Cl5 N6 O2'
_cod_database_code 7114412

loop_
_symmetry_equiv_pos_as_xyz
'x, y, z'
'-x+1/2, y+1/2, -z+1/2'
'-x, -y, -z'
'x-1/2, -y-1/2, z-1/2'

loop_
_atom_site_label
_atom_site_type_symbol
_atom_site_fract_x
_atom_site_fract_y
_atom_site_fract_z
_atom_site_U_iso_or_equiv
_atom_site_adp_type
_atom_site_occupancy
_atom_site_symmetry_multiplicity
_atom_site_calc_flag
_atom_site_refinement_flags
_atom_site_disorder_assembly
_atom_site_disorder_group
O1 O 1.0162(2) -0.08075(12) 0.14905(18) 0.0343(8) Uani 1 1 d . . .
O2 O 1.0503(3) 0.31019(12) -0.07905(18) 0.0356(8) Uani 1 1 d . . .
N1 N 0.8563(3) -0.05928(15) 0.1254(2) 0.0402(11) Uani 1 1 d . . .
N2 N 0.8668(3) -0.10678(16) 0.1554(3) 0.0425(11) Uani 1 1 d . . .
N3 N 0.9099(3) 0.31662(15) -0.0459(2) 0.0402(11) Uani 1 1 d . . .
N4 N 0.9290(3) 0.36217(16) -0.0742(2) 0.0422(11) Uani 1 1 d . . .
N5 N 0.9027(3) 0.18594(16) 0.2858(2) 0.0368(10) Uani 1 1 d . . .
N6 N 0.6303(3) 0.10525(16) -0.1981(2) 0.0374(10) Uani 1 1 d . . .
C1 C 0.8641(3) 0.13006(16) 0.0392(2) 0.0270(10) Uani 1 1 d . . .
C2 C 0.9264(3) 0.08269(17) 0.0557(2) 0.0274(10) Uani 1 1 d . . .
C3 C 0.9017(3) 0.03907(17) 0.0817(2) 0.0290(10) Uani 1 1 d . . .
H3A H 0.8369 0.0345 0.0892 0.035 Uiso 1 1 calc R . .
C4 C 0.9736(3) 0.00123(17) 0.0971(2) 0.0297(10) Uani 1 1 d . . .
C5 C 1.0686(4) 0.00781(18) 0.0863(3) 0.0335(11) Uani 1 1 d . . .
H5A H 1.1171 -0.0179 0.0977 0.040 Uiso 1 1 calc R . .
C6 C 1.0927(4) 0.05212(18) 0.0589(3) 0.0331(11) Uani 1 1 d . . .
H6A H 1.1571 0.0566 0.0507 0.040 Uiso 1 1 calc R . .
C7 C 1.0221(3) 0.08938(17) 0.0438(2) 0.0290(10) Uani 1 1 d . . .
C8 C 1.0271(3) 0.13957(17) 0.0170(2) 0.0286(10) Uani 1 1 d . . .
C9 C 1.1025(4) 0.16342(18) -0.0053(3) 0.0330(11) Uani 1 1 d . . .
H9A H 1.1635 0.1469 -0.0048 0.040 Uiso 1 1 calc R . .
C10 C 1.0867(4) 0.21204(18) -0.0285(3) 0.0340(11) Uani 1 1 d . . .
H10A H 1.1371 0.2287 -0.0445 0.041 Uiso 1 1 calc R . .
C11 C 0.9982(4) 0.23638(17) -0.0283(2) 0.0310(11) Uani 1 1 d . . .
C12 C 0.9212(3) 0.21216(17) -0.0074(2) 0.0298(10) Uani 1 1 d . . .
H12A H 0.8598 0.2286 -0.0086 0.036 Uiso 1 1 calc R . .
C13 C 0.9364(3) 0.16381(17) 0.0150(2) 0.0269(10) Uani 1 1 d . . .
C14 C 0.8307(3) 0.14964(16) 0.1017(2) 0.0274(10) Uani 1 1 d . . .
C15 C 0.8901(4) 0.15987(17) 0.1664(2) 0.0298(11) Uani 1 1 d . . .
H15A H 0.9609 0.1558 0.1767 0.036 Uiso 1 1 calc R . .
C16 C 0.8442(4) 0.17660(18) 0.2177(2) 0.0318(11) Uani 1 1 d . . .
C17 C 0.7402(4) 0.18265(19) 0.2010(3) 0.0371(12) Uani 1 1 d . . .
H17A H 0.7091 0.1937 0.2355 0.045 Uiso 1 1 calc R . .
C18 C 0.6812(4) 0.17281(19) 0.1347(3) 0.0359(12) Uani 1 1 d . . .
H18A H 0.6104 0.1774 0.1238 0.043 Uiso 1 1 calc R . .
C19 C 0.7269(3) 0.15619(17) 0.0847(2) 0.0305(11) Uani 1 1 d . . .
C20 C 0.6850(3) 0.14301(17) 0.0122(3) 0.0308(11) Uani 1 1 d . . .
C21 C 0.5873(4) 0.14649(19) -0.0319(3) 0.0362(12) Uani 1 1 d . . .
H21A H 0.5332 0.1579 -0.0146 0.043 Uiso 1 1 calc R . .
C22 C 0.5712(4) 0.13321(19) -0.1002(3) 0.0362(12) Uani 1 1 d . . .
H22A H 0.5052 0.1353 -0.1299 0.043 Uiso 1 1 calc R . .
C23 C 0.6485(4) 0.11688(17) -0.1267(3) 0.0323(11) Uani 1 1 d . . .
C24 C 0.7462(3) 0.11356(16) -0.0836(2) 0.0283(10) Uani 1 1 d . . .
H24A H 0.8000 0.1027 -0.1016 0.034 Uiso 1 1 calc R . .
C25 C 0.7635(3) 0.12611(16) -0.0150(2) 0.0278(10) Uani 1 1 d . . .
C26 C 0.9448(4) -0.04555(18) 0.1231(3) 0.0330(11) Uani 1 1 d . . .
C27 C 0.9615(4) -0.11753(18) 0.1681(3) 0.0354(12) Uani 1 1 d . . .
C28 C 1.0114(4) -0.16253(18) 0.1990(3) 0.0366(12) Uani 1 1 d . . .
C29 C 0.9550(5) -0.2005(2) 0.2157(4) 0.068(2) Uani 1 1 d . . .
H29A H 0.8840 -0.1972 0.2057 0.082 Uiso 1 1 calc R . .
C30 C 1.0007(5) -0.2433(2) 0.2468(4) 0.074(2) Uani 1 1 d . . .
H30A H 0.9603 -0.2689 0.2578 0.089 Uiso 1 1 calc R . .
C31 C 1.1023(4) -0.2495(2) 0.2620(3) 0.0447(13) Uani 1 1 d . A .
C32 C 1.1582(4) -0.2120(2) 0.2435(3) 0.0492(14) Uani 1 1 d . . .
H32A H 1.2290 -0.2158 0.2524 0.059 Uiso 1 1 calc R . .
C33 C 1.1134(4) -0.1691(2) 0.2120(3) 0.0466(14) Uani 1 1 d . . .
H33A H 1.1536 -0.1440 0.1994 0.056 Uiso 1 1 calc R . .
C34 C 1.1542(4) -0.2963(2) 0.2982(3) 0.0564(16) Uani 1 1 d D . .
C35 C 1.0809(6) -0.3375(2) 0.2975(6) 0.092(3) Uani 1 1 d D A .
H35A H 1.0338 -0.3277 0.3244 0.137 Uiso 1 1 calc R . .
H35B H 1.1174 -0.3672 0.3180 0.137 Uiso 1 1 calc R . .
H35C H 1.0435 -0.3445 0.2497 0.137 Uiso 1 1 calc R . .
C36 C 1.2309(10) -0.2825(5) 0.3636(5) 0.074(5) Uani 0.599(16) 1 d PD A 1
H36A H 1.2938 -0.2731 0.3527 0.111 Uiso 0.599(16) 1 calc PR A 1
H36B H 1.2432 -0.3109 0.3951 0.111 Uiso 0.599(16) 1 calc PR A 1
H36C H 1.2059 -0.2547 0.3857 0.111 Uiso 0.599(16) 1 calc PR A 1
C37 C 1.2159(8) -0.3183(4) 0.2529(6) 0.058(4) Uani 0.599(16) 1 d PD A 1
H37A H 1.1813 -0.3129 0.2042 0.086 Uiso 0.599(16) 1 calc PR A 1
H37B H 1.2241 -0.3539 0.2619 0.086 Uiso 0.599(16) 1 calc PR A 1
H37C H 1.2821 -0.3025 0.2635 0.086 Uiso 0.599(16) 1 calc PR A 1
C36' C 1.1550(18) -0.2885(7) 0.3730(5) 0.096(9) Uani 0.401(16) 1 d PD A 2
H36D H 1.1872 -0.3168 0.4005 0.144 Uiso 0.401(16) 1 calc PR A 2
H36E H 1.0858 -0.2853 0.3768 0.144 Uiso 0.401(16) 1 calc PR A 2
H36F H 1.1925 -0.2583 0.3903 0.144 Uiso 0.401(16) 1 calc PR A 2
C37' C 1.2660(6) -0.2994(9) 0.3110(10) 0.096(9) Uani 0.401(16) 1 d PD A 2
H37D H 1.2898 -0.3307 0.3341 0.143 Uiso 0.401(16) 1 calc PR A 2
H37E H 1.2973 -0.2718 0.3405 0.143 Uiso 0.401(16) 1 calc PR A 2
H37F H 1.2839 -0.2977 0.2668 0.143 Uiso 0.401(16) 1 calc PR A 2
C38 C 0.9823(4) 0.28761(18) -0.0504(3) 0.0336(11) Uani 1 1 d . . .
C39 C 1.0105(4) 0.35676(18) -0.0931(3) 0.0352(11) Uani 1 1 d . . .
C40 C 1.0615(4) 0.39205(18) -0.1270(3) 0.0352(11) Uani 1 1 d . . .
C41 C 1.0134(4) 0.43569(18) -0.1526(3) 0.0376(12) Uani 1 1 d . . .
H41A H 0.9492 0.4429 -0.1459 0.045 Uiso 1 1 calc R . .
C42 C 1.0584(4) 0.4688(2) -0.1879(3) 0.0401(12) Uani 1 1 d . . .
H42A H 1.0242 0.4985 -0.2049 0.048 Uiso 1 1 calc R . .
C43 C 1.1517(4) 0.45979(19) -0.1994(3) 0.0382(12) Uani 1 1 d . . .
C44 C 1.2002(4) 0.4159(2) -0.1726(3) 0.0466(14) Uani 1 1 d . . .
H44A H 1.2650 0.4090 -0.1786 0.056 Uiso 1 1 calc R . .
C45 C 1.1558(4) 0.3822(2) -0.1374(3) 0.0442(13) Uani 1 1 d . . .
H45A H 1.1897 0.3523 -0.1204 0.053 Uiso 1 1 calc R . .
C46 C 1.2018(4) 0.4942(2) -0.2409(3) 0.0439(13) Uani 1 1 d . . .
C47 C 1.2106(6) 0.4659(2) -0.3061(3) 0.0615(18) Uani 1 1 d . . .
H47A H 1.2501 0.4357 -0.2923 0.092 Uiso 1 1 calc R . .
H47B H 1.2440 0.4869 -0.3332 0.092 Uiso 1 1 calc R . .
H47C H 1.1433 0.4571 -0.3341 0.092 Uiso 1 1 calc R . .
C48 C 1.1398(5) 0.5410(2) -0.2651(4) 0.0587(17) Uani 1 1 d . . .
H48A H 1.1331 0.5599 -0.2247 0.088 Uiso 1 1 calc R . .
H48B H 1.0729 0.5317 -0.2933 0.088 Uiso 1 1 calc R . .
H48C H 1.1737 0.5613 -0.2927 0.088 Uiso 1 1 calc R . .
C49 C 1.3060(5) 0.5097(2) -0.1976(4) 0.0588(17) Uani 1 1 d . . .
H49A H 1.3467 0.4801 -0.1819 0.088 Uiso 1 1 calc R . .
H49B H 1.2992 0.5287 -0.1575 0.088 Uiso 1 1 calc R . .
H49C H 1.3389 0.5300 -0.2258 0.088 Uiso 1 1 calc R . .
C50 C 0.8745(4) 0.22413(19) 0.3263(3) 0.0377(12) Uani 1 1 d . . .
C51 C 0.8459(4) 0.2701(2) 0.2979(3) 0.0438(13) Uani 1 1 d . . .
H51A H 0.8449 0.2765 0.2511 0.053 Uiso 1 1 calc R . .
C52 C 0.8187(4) 0.3068(2) 0.3376(4) 0.0531(16) Uani 1 1 d . . .
H52A H 0.7979 0.3382 0.3177 0.064 Uiso 1 1 calc R . .
C53 C 0.8217(5) 0.2982(3) 0.4055(4) 0.062(2) Uani 1 1 d . . .
H53A H 0.8035 0.3236 0.4326 0.075 Uiso 1 1 calc R . .
C54 C 0.8510(5) 0.2528(3) 0.4342(4) 0.066(2) Uani 1 1 d . . .
H54A H 0.8537 0.2471 0.4815 0.079 Uiso 1 1 calc R . .
C55 C 0.8768(4) 0.2152(2) 0.3947(3) 0.0496(15) Uani 1 1 d . . .
H55A H 0.8959 0.1836 0.4145 0.060 Uiso 1 1 calc R . .
C56 C 0.9892(4) 0.1570(2) 0.3153(3) 0.0388(12) Uani 1 1 d . . .
C57 C 1.0743(4) 0.1784(3) 0.3565(3) 0.0493(15) Uani 1 1 d . . .
H57A H 1.0759 0.2129 0.3654 0.059 Uiso 1 1 calc R . .
C58 C 1.1587(5) 0.1491(3) 0.3851(3) 0.0640(19) Uani 1 1 d . . .
H58A H 1.2181 0.1640 0.4129 0.077 Uiso 1 1 calc R . .
C59 C 1.1564(6) 0.0992(3) 0.3735(4) 0.075(2) Uani 1 1 d . . .
H59A H 1.2136 0.0795 0.3936 0.090 Uiso 1 1 calc R . .
C60 C 1.0720(5) 0.0779(3) 0.3333(4) 0.0653(19) Uani 1 1 d . . .
H60A H 1.0709 0.0432 0.3251 0.078 Uiso 1 1 calc R . .
C61 C 0.9874(4) 0.1060(2) 0.3038(3) 0.0468(14) Uani 1 1 d . . .
H61A H 0.9287 0.0907 0.2760 0.056 Uiso 1 1 calc R . .
C62 C 0.5833(4) 0.1403(2) -0.2489(3) 0.0369(12) Uani 1 1 d . . .
C63 C 0.5293(4) 0.1250(2) -0.3149(3) 0.0474(14) Uani 1 1 d . . .
H63A H 0.5225 0.0908 -0.3258 0.057 Uiso 1 1 calc R . .
C64 C 0.4859(5) 0.1598(3) -0.3642(3) 0.0618(18) Uani 1 1 d . . .
H64A H 0.4517 0.1493 -0.4095 0.074 Uiso 1 1 calc R . .
C65 C 0.4916(5) 0.2103(3) -0.3485(3) 0.0596(17) Uani 1 1 d . . .
H65A H 0.4610 0.2340 -0.3824 0.072 Uiso 1 1 calc R . .
C66 C 0.5421(5) 0.2247(2) -0.2833(3) 0.0519(15) Uani 1 1 d . . .
H66A H 0.5449 0.2588 -0.2720 0.062 Uiso 1 1 calc R . .
C67 C 0.5894(4) 0.1908(2) -0.2332(3) 0.0419(13) Uani 1 1 d . . .
H67A H 0.6255 0.2019 -0.1887 0.050 Uiso 1 1 calc R . .
C68 C 0.6682(4) 0.05983(18) -0.2169(3) 0.0363(12) Uani 1 1 d . . .
C69 C 0.7153(4) 0.0569(2) -0.2702(3) 0.0451(13) Uani 1 1 d . . .
H69A H 0.7233 0.0858 -0.2953 0.054 Uiso 1 1 calc R . .
C70 C 0.7508(5) 0.0117(2) -0.2866(3) 0.0549(16) Uani 1 1 d . . .
H70A H 0.7818 0.0097 -0.3237 0.066 Uiso 1 1 calc R . .
C71 C 0.7416(5) -0.0305(2) -0.2495(3) 0.0528(15) Uani 1 1 d . . .
H71A H 0.7661 -0.0613 -0.2610 0.063 Uiso 1 1 calc R . .
C72 C 0.6968(4) -0.0273(2) -0.1964(3) 0.0456(14) Uani 1 1 d . . .
H72A H 0.6912 -0.0561 -0.1704 0.055 Uiso 1 1 calc R . .
C73 C 0.6595(4) 0.01704(19) -0.1796(3) 0.0388(12) Uani 1 1 d . . .
H73A H 0.6278 0.0185 -0.1428 0.047 Uiso 1 1 calc R . .
C74 C 0.3756(5) 0.0500(2) -0.0296(3) 0.0522(15) Uani 1 1 d . . .
H74A H 0.4366 0.0542 -0.0465 0.063 Uiso 1 1 calc R . .
H74B H 0.3164 0.0582 -0.0681 0.063 Uiso 1 1 calc R . .
Cl1 Cl 0.36699(12) -0.01232(6) -0.00439(8) 0.0587(5) Uani 1 1 d . . .
Cl2 Cl 0.38114(15) 0.09061(7) 0.04007(10) 0.0688(5) Uani 1 1 d . . .
C75 C 1.2856(9) 0.6963(5) -0.0822(6) 0.123(4) Uani 1 1 d . . .
H75A H 1.2437 0.7243 -0.1051 0.147 Uiso 1 1 calc R . .
H75B H 1.2496 0.6801 -0.0513 0.147 Uiso 1 1 calc R . .
Cl3 Cl 1.3977(3) 0.71882(12) -0.03322(17) 0.1430(13) Uani 1 1 d . . .
Cl4 Cl 1.2984(3) 0.65420(14) -0.1451(2) 0.1510(13) Uani 1 1 d . . .
C76 C 1.594(2) 0.6357(9) -0.1069(11) 0.129(8) Uani 0.50 1 d P . .
H76A H 1.5582 0.6381 -0.0700 0.155 Uiso 0.50 1 calc PR . .
H76B H 1.5720 0.6638 -0.1388 0.155 Uiso 0.50 1 calc PR . .
Cl5 Cl 1.5580(6) 0.5810(2) -0.1524(4) 0.136(2) Uani 0.50 1 d P . .
Cl6 Cl 1.7236(10) 0.6410(4) -0.0690(5) 0.231(6) Uani 0.50 1 d P . .
C77 C 1.1905(6) 0.5581(2) -0.0481(3) 0.070(2) Uani 1 1 d D . .
H77A H 1.2629 0.5517 -0.0383 0.106 Uiso 1 1 calc R . .
H77B H 1.1793 0.5912 -0.0317 0.106 Uiso 1 1 calc R . .
H77C H 1.1604 0.5560 -0.0980 0.106 Uiso 1 1 calc R . .
C78 C 1.1374(8) 0.5160(4) -0.0075(6) 0.124(4) Uiso 1 1 d D . .
H78A H 1.1505 0.4828 -0.0241 0.149 Uiso 1 1 calc R . .
H78B H 1.1710 0.5175 0.0425 0.149 Uiso 1 1 calc R . .
C79 C 1.0200(8) 0.5216(4) -0.0172(7) 0.128(4) Uiso 1 1 d D . .
H79A H 1.0060 0.5531 0.0035 0.154 Uiso 1 1 calc R . .
H79B H 0.9853 0.5223 -0.0672 0.154 Uiso 1 1 calc R . .

loop_
_atom_site_aniso_label
_atom_site_aniso_U_11
_atom_site_aniso_U_22
_atom_site_aniso_U_33
_atom_site_aniso_U_23
_atom_site_aniso_U_13
_atom_site_aniso_U_12
O1 0.0289(17) 0.0279(18) 0.046(2) 0.0078(15) 0.0095(15) 0.0025(14)
O2 0.0379(19) 0.0279(18) 0.045(2) 0.0067(15) 0.0176(16) 0.0000(15)
N1 0.035(2) 0.028(2) 0.059(3) 0.010(2) 0.015(2) 0.0030(18)
N2 0.036(3) 0.030(2) 0.062(3) 0.014(2) 0.015(2) 0.0023(19)
N3 0.037(2) 0.030(2) 0.057(3) 0.010(2) 0.018(2) -0.0004(19)
N4 0.043(3) 0.031(2) 0.057(3) 0.011(2) 0.020(2) 0.0049(19)
N5 0.037(2) 0.035(2) 0.036(2) -0.0054(19) 0.0069(19) 0.0078(19)
N6 0.041(2) 0.035(2) 0.031(2) 0.0002(18) 0.0024(18) 0.0078(19)
C1 0.023(2) 0.023(2) 0.034(3) 0.0007(19) 0.0074(19) 0.0025(18)
C2 0.026(2) 0.025(2) 0.030(2) -0.0035(19) 0.0060(19) 0.0032(19)
C3 0.027(2) 0.028(2) 0.033(3) 0.003(2) 0.0095(19) 0.002(2)
C4 0.026(2) 0.028(2) 0.034(3) 0.001(2) 0.006(2) 0.000(2)
C5 0.029(3) 0.026(2) 0.044(3) 0.001(2) 0.007(2) 0.005(2)
C6 0.025(2) 0.030(3) 0.044(3) 0.000(2) 0.009(2) 0.003(2)
C7 0.027(2) 0.027(2) 0.033(3) -0.004(2) 0.0074(19) -0.001(2)
C8 0.029(2) 0.026(2) 0.030(2) 0.002(2) 0.0079(19) -0.001(2)
C9 0.025(2) 0.031(3) 0.045(3) 0.002(2) 0.013(2) 0.002(2)
C10 0.030(3) 0.033(3) 0.042(3) 0.005(2) 0.014(2) -0.002(2)
C11 0.033(3) 0.027(3) 0.033(3) 0.000(2) 0.010(2) 0.000(2)
C12 0.027(2) 0.028(2) 0.034(3) -0.001(2) 0.006(2) 0.004(2)
C13 0.026(2) 0.026(2) 0.029(2) -0.0010(19) 0.0072(19) 0.0000(19)
C14 0.028(2) 0.020(2) 0.034(3) 0.0014(19) 0.010(2) 0.0029(19)
C15 0.026(2) 0.025(2) 0.038(3) -0.002(2) 0.009(2) -0.0002(19)
C16 0.033(3) 0.028(2) 0.035(3) 0.001(2) 0.009(2) 0.005(2)
C17 0.040(3) 0.036(3) 0.039(3) 0.000(2) 0.015(2) 0.007(2)
C18 0.027(2) 0.041(3) 0.041(3) -0.002(2) 0.011(2) 0.003(2)
C19 0.029(3) 0.026(2) 0.037(3) 0.004(2) 0.010(2) 0.001(2)
C20 0.024(2) 0.029(3) 0.039(3) 0.003(2) 0.008(2) 0.000(2)
C21 0.026(3) 0.036(3) 0.046(3) 0.003(2) 0.009(2) 0.005(2)
C22 0.026(2) 0.039(3) 0.039(3) 0.000(2) 0.000(2) 0.006(2)
C23 0.034(3) 0.026(2) 0.036(3) 0.001(2) 0.008(2) 0.001(2)
C24 0.030(2) 0.021(2) 0.035(3) 0.0008(19) 0.011(2) 0.0019(19)
C25 0.025(2) 0.021(2) 0.039(3) 0.0007(19) 0.010(2) 0.0008(18)
C26 0.032(3) 0.029(3) 0.038(3) 0.002(2) 0.009(2) 0.007(2)
C27 0.037(3) 0.024(3) 0.045(3) 0.003(2) 0.011(2) -0.005(2)
C28 0.038(3) 0.029(3) 0.043(3) 0.007(2) 0.010(2) 0.002(2)
C29 0.037(3) 0.048(4) 0.118(6) 0.041(4) 0.018(4) 0.003(3)
C30 0.042(4) 0.046(4) 0.134(7) 0.046(4) 0.023(4) 0.003(3)
C31 0.049(3) 0.036(3) 0.048(3) 0.010(3) 0.011(3) 0.005(3)
C32 0.039(3) 0.046(3) 0.063(4) 0.017(3) 0.014(3) 0.011(3)
C33 0.039(3) 0.041(3) 0.063(4) 0.013(3) 0.017(3) 0.002(2)
C34 0.059(4) 0.041(3) 0.063(4) 0.015(3) 0.005(3) 0.009(3)
C35 0.092(6) 0.036(4) 0.144(8) 0.030(4) 0.023(5) 0.013(4)
C36 0.072(10) 0.070(8) 0.062(8) 0.007(6) -0.014(7) 0.016(7)
C37 0.049(6) 0.035(6) 0.091(10) 0.015(5) 0.023(6) 0.016(5)
C36' 0.077(16) 0.041(10) 0.13(2) 0.025(11) -0.038(14) 0.013(10)
C37' 0.13(2) 0.120(19) 0.049(13) 0.034(12) 0.041(12) 0.076(16)
C38 0.033(3) 0.033(3) 0.034(3) 0.005(2) 0.008(2) -0.002(2)
C39 0.040(3) 0.026(3) 0.039(3) 0.002(2) 0.010(2) 0.004(2)
C40 0.040(3) 0.027(3) 0.039(3) 0.005(2) 0.013(2) 0.000(2)
C41 0.039(3) 0.030(3) 0.045(3) 0.007(2) 0.015(2) 0.001(2)
C42 0.045(3) 0.032(3) 0.045(3) 0.006(2) 0.013(2) 0.003(2)
C43 0.044(3) 0.031(3) 0.042(3) 0.004(2) 0.015(2) -0.002(2)
C44 0.043(3) 0.041(3) 0.063(4) 0.012(3) 0.027(3) 0.008(3)
C45 0.045(3) 0.035(3) 0.055(3) 0.015(3) 0.017(3) 0.008(2)
C46 0.053(3) 0.032(3) 0.052(3) 0.005(2) 0.024(3) -0.002(2)
C47 0.085(5) 0.051(4) 0.061(4) 0.006(3) 0.040(4) 0.000(3)
C48 0.071(4) 0.038(3) 0.078(4) 0.018(3) 0.038(4) 0.003(3)
C49 0.059(4) 0.049(4) 0.075(4) 0.008(3) 0.029(3) -0.004(3)
C50 0.032(3) 0.040(3) 0.041(3) -0.011(2) 0.011(2) 0.000(2)
C51 0.039(3) 0.038(3) 0.057(3) -0.012(3) 0.017(3) -0.001(2)
C52 0.032(3) 0.039(3) 0.091(5) -0.023(3) 0.021(3) -0.006(2)
C53 0.040(3) 0.070(5) 0.079(5) -0.048(4) 0.021(3) -0.008(3)
C54 0.049(4) 0.098(6) 0.055(4) -0.028(4) 0.021(3) -0.010(4)
C55 0.038(3) 0.066(4) 0.049(3) -0.011(3) 0.018(3) 0.004(3)
C56 0.036(3) 0.048(3) 0.033(3) 0.001(2) 0.010(2) 0.007(2)
C57 0.037(3) 0.065(4) 0.044(3) -0.005(3) 0.009(3) 0.002(3)
C58 0.038(3) 0.105(6) 0.044(3) -0.006(4) 0.002(3) 0.009(4)
C59 0.066(5) 0.097(6) 0.057(4) -0.001(4) 0.004(4) 0.045(4)
C60 0.069(5) 0.063(4) 0.062(4) 0.009(3) 0.013(4) 0.033(4)
C61 0.048(3) 0.047(3) 0.045(3) 0.003(3) 0.011(3) 0.009(3)
C62 0.030(3) 0.043(3) 0.038(3) 0.004(2) 0.009(2) 0.000(2)
C63 0.047(3) 0.051(3) 0.042(3) 0.009(3) 0.007(3) 0.002(3)
C64 0.061(4) 0.081(5) 0.038(3) 0.010(3) 0.002(3) 0.007(4)
C65 0.061(4) 0.062(4) 0.057(4) 0.024(3) 0.018(3) 0.017(3)
C66 0.055(4) 0.044(3) 0.063(4) 0.014(3) 0.026(3) 0.010(3)
C67 0.038(3) 0.039(3) 0.049(3) 0.005(3) 0.012(2) 0.006(2)
C68 0.036(3) 0.032(3) 0.034(3) -0.003(2) -0.003(2) -0.001(2)
C69 0.052(3) 0.042(3) 0.044(3) 0.002(3) 0.016(3) 0.003(3)
C70 0.062(4) 0.053(4) 0.051(4) -0.007(3) 0.019(3) 0.011(3)
C71 0.062(4) 0.038(3) 0.055(4) -0.011(3) 0.008(3) 0.003(3)
C72 0.050(3) 0.034(3) 0.048(3) -0.001(2) 0.003(3) -0.004(3)
C73 0.037(3) 0.035(3) 0.042(3) 0.001(2) 0.006(2) -0.004(2)
C74 0.049(3) 0.057(4) 0.050(3) 0.004(3) 0.012(3) -0.001(3)
Cl1 0.0558(9) 0.0548(10) 0.0619(10) 0.0054(7) 0.0087(7) -0.0085(7)
Cl2 0.0829(12) 0.0624(11) 0.0701(11) -0.0069(8) 0.0360(9) -0.0086(9)
C75 0.120(9) 0.135(10) 0.106(8) 0.008(7) 0.017(6) -0.033(7)
Cl3 0.159(3) 0.116(2) 0.124(2) 0.0299(18) -0.017(2) -0.026(2)
Cl4 0.169(3) 0.131(3) 0.134(3) -0.014(2) 0.005(2) 0.008(2)
C76 0.16(2) 0.14(2) 0.078(13) -0.006(13) 0.020(14) -0.050(17)
Cl5 0.156(6) 0.101(4) 0.149(5) 0.000(4) 0.038(4) 0.001(4)
Cl6 0.328(15) 0.170(8) 0.136(6) -0.012(6) -0.047(8) 0.082(9)
C77 0.078(5) 0.062(4) 0.057(4) -0.025(3) -0.009(3) 0.021(4)

loop_
_atom_type_symbol
_atom_type_description
_atom_type_scat_dispersion_real
_atom_type_scat_dispersion_imag
_atom_type_scat_source
C C 0.0033 0.0016 'International Tables Vol C Tables 4.2.6.8 and 6.1.1.4'
H H 0.0000 0.0000 'International Tables Vol C Tables 4.2.6.8 and 6.1.1.4'
N N 0.0061 0.0033 'International Tables Vol C Tables 4.2.6.8 and 6.1.1.4'
O O 0.0106 0.0060 'International Tables Vol C Tables 4.2.6.8 and 6.1.1.4'
Cl Cl 0.1484 0.1585 'International Tables Vol C Tables 4.2.6.8 and 6.1.1.4'

loop_
_geom_angle_atom_site_label_1
_geom_angle_atom_site_label_2
_geom_angle_atom_site_label_3
_geom_angle
_geom_angle_site_symmetry_1
C27 O1 C26 102.6(4) .
C38 O2 C39 102.5(4) .
C26 N1 N2 106.6(4) .
C27 N2 N1 106.0(4) .
C38 N3 N4 106.1(4) .
C39 N4 N3 106.7(4) .
C16 N5 C56 120.5(4) .
C16 N5 C50 120.4(4) .
C56 N5 C50 119.1(4) .
C62 N6 C23 120.1(4) .
C62 N6 C68 121.2(4) .
C23 N6 C68 118.4(4) .
C13 C1 C25 111.4(4) .
C13 C1 C2 101.2(4) .
C25 C1 C2 116.7(4) .
C13 C1 C14 114.4(4) .
C25 C1 C14 101.3(3) .
C2 C1 C14 112.5(4) .
C3 C2 C7 120.7(4) .
C3 C2 C1 128.6(4) .
C7 C2 C1 110.6(4) .
C2 C3 C4 118.8(4) .
C5 C4 C3 120.8(4) .
C5 C4 C26 121.2(4) .
C3 C4 C26 118.0(4) .
C4 C5 C6 120.0(4) .
C7 C6 C5 119.2(4) .
C6 C7 C2 120.4(4) .
C6 C7 C8 131.2(4) .
C2 C7 C8 108.4(4) .
C9 C8 C13 120.4(4) .
C9 C8 C7 131.0(4) .
C13 C8 C7 108.5(4) .
C8 C9 C10 118.7(4) .
C11 C10 C9 120.6(4) .
C10 C11 C12 120.9(4) .
C10 C11 C38 121.0(4) .
C12 C11 C38 118.1(4) .
C13 C12 C11 118.5(4) .
C12 C13 C8 120.8(4) .
C12 C13 C1 128.0(4) .
C8 C13 C1 111.2(4) .
C15 C14 C19 121.9(4) .
C15 C14 C1 127.6(4) .
C19 C14 C1 110.5(4) .
C14 C15 C16 118.9(4) .
C17 C16 C15 119.3(4) .
C17 C16 N5 120.2(4) .
C15 C16 N5 120.5(4) .
C18 C17 C16 121.1(5) .
C17 C18 C19 119.2(5) .
C18 C19 C14 119.6(4) .
C18 C19 C20 131.2(4) .
C14 C19 C20 109.2(4) .
C21 C20 C25 119.0(5) .
C21 C20 C19 132.4(4) .
C25 C20 C19 108.5(4) .
C22 C21 C20 119.1(5) .
C21 C22 C23 121.7(5) .
C22 C23 C24 119.8(5) .
C22 C23 N6 120.4(4) .
C24 C23 N6 119.8(4) .
C25 C24 C23 119.4(4) .
C24 C25 C20 121.0(4) .
C24 C25 C1 128.2(4) .
C20 C25 C1 110.5(4) .
N1 C26 O1 112.3(4) .
N1 C26 C4 127.6(4) .
O1 C26 C4 120.1(4) .
N2 C27 O1 112.5(4) .
N2 C27 C28 127.7(4) .
O1 C27 C28 119.7(4) .
C33 C28 C29 118.1(5) .
C33 C28 C27 122.4(5) .
C29 C28 C27 119.5(5) .
C28 C29 C30 120.8(6) .
C31 C30 C29 121.6(6) .
C30 C31 C32 117.5(5) .
C30 C31 C34 122.1(5) .
C32 C31 C34 120.4(5) .
C31 C32 C33 121.5(5) .
C28 C33 C32 120.5(5) .
C37' C34 C36 53.4(10) .
C37' C34 C35 128.3(10) .
C36 C34 C35 120.8(8) .
C37' C34 C36' 95.6(11) .
C36 C34 C36' 43.8(9) .
C35 C34 C36' 86.8(10) .
C37' C34 C37 50.9(9) .
C36 C34 C37 104.0(9) .
C35 C34 C37 100.5(7) .
C36' C34 C37 141.9(9) .
C37' C34 C31 117.3(9) .
C36 C34 C31 110.1(6) .
C35 C34 C31 112.1(5) .
C36' C34 C31 103.6(8) .
C37 C34 C31 107.8(6) .
N3 C38 O2 112.6(4) .
N3 C38 C11 128.1(4) .
O2 C38 C11 119.3(4) .
N4 C39 O2 112.2(4) .
N4 C39 C40 129.0(5) .
O2 C39 C40 118.8(4) .
C41 C40 C45 118.9(5) .
C41 C40 C39 119.4(5) .
C45 C40 C39 121.7(4) .
C42 C41 C40 120.4(5) .
C41 C42 C43 122.0(5) .
C42 C43 C44 117.2(5) .
C42 C43 C46 123.6(5) .
C44 C43 C46 119.2(5) .
C45 C44 C43 121.6(5) .
C44 C45 C40 120.0(5) .
C43 C46 C49 110.4(5) .
C43 C46 C48 112.4(5) .
C49 C46 C48 108.4(5) .
C43 C46 C47 107.8(4) .
C49 C46 C47 110.3(5) .
C48 C46 C47 107.6(5) .
C51 C50 C55 119.8(5) .
C51 C50 N5 120.5(5) .
C55 C50 N5 119.7(5) .
C50 C51 C52 120.1(6) .
C53 C52 C51 120.2(6) .
C52 C53 C54 120.1(6) .
C53 C54 C55 120.4(7) .
C50 C55 C54 119.4(6) .
C57 C56 C61 119.4(5) .
C57 C56 N5 120.6(5) .
C61 C56 N5 120.0(5) .
C56 C57 C58 119.7(6) .
C59 C58 C57 120.5(6) .
C60 C59 C58 119.9(6) .
C59 C60 C61 120.8(7) .
C60 C61 C56 119.7(6) .
C63 C62 C67 119.1(5) .
C63 C62 N6 120.7(5) .
C67 C62 N6 120.2(5) .
C64 C63 C62 119.8(6) .
C63 C64 C65 121.1(6) .
C66 C65 C64 118.6(6) .
C65 C66 C67 121.9(6) .
C66 C67 C62 119.5(5) .
C69 C68 C73 119.1(5) .
C69 C68 N6 121.9(5) .
C73 C68 N6 119.0(5) .
C68 C69 C70 119.7(5) .
C71 C70 C69 120.8(6) .
C72 C71 C70 119.3(6) .
C71 C72 C73 121.1(5) .
C72 C73 C68 120.0(5) .
Cl2 C74 Cl1 111.0(3) .
Cl3 C75 Cl4 113.6(7) .
Cl5 C76 Cl6 114.5(17) .
C79 C78 C77 115.8(8) .
C79 C79 C78 110.3(11) 3_765

loop_
_geom_bond_atom_site_label_1
_geom_bond_atom_site_label_2
_geom_bond_distance
_geom_bond_site_symmetry_2
O1 C27 1.362(6) .
O1 C26 1.371(6) .
O2 C38 1.363(6) .
O2 C39 1.373(6) .
N1 C26 1.287(6) .
N1 N2 1.410(6) .
N2 C27 1.295(7) .
N3 C38 1.290(7) .
N3 N4 1.409(6) .
N4 C39 1.283(7) .
N5 C16 1.414(6) .
N5 C56 1.421(7) .
N5 C50 1.429(6) .
N6 C62 1.417(6) .
N6 C23 1.422(6) .
N6 C68 1.423(7) .
C1 C13 1.521(6) .
C1 C25 1.525(6) .
C1 C2 1.530(6) .
C1 C14 1.535(6) .
C2 C3 1.368(6) .
C2 C7 1.411(6) .
C3 C4 1.402(7) .
C4 C5 1.392(7) .
C4 C26 1.462(7) .
C5 C6 1.394(7) .
C6 C7 1.379(7) .
C7 C8 1.468(7) .
C8 C9 1.391(7) .
C8 C13 1.402(6) .
C9 C10 1.393(7) .
C10 C11 1.387(7) .
C11 C12 1.400(7) .
C11 C38 1.454(7) .
C12 C13 1.381(6) .
C14 C15 1.369(7) .
C14 C19 1.392(7) .
C15 C16 1.413(7) .
C16 C17 1.393(7) .
C17 C18 1.391(7) .
C18 C19 1.390(7) .
C19 C20 1.460(7) .
C20 C21 1.407(7) .
C20 C25 1.408(6) .
C21 C22 1.376(7) .
C22 C23 1.380(7) .
C23 C24 1.400(7) .
C24 C25 1.374(7) .
C27 C28 1.454(7) .
C28 C33 1.372(8) .
C28 C29 1.379(8) .
C29 C30 1.387(9) .
C30 C31 1.362(8) .
C31 C32 1.381(8) .
C31 C34 1.539(8) .
C32 C33 1.389(8) .
C34 C37' 1.495(5) .
C34 C36 1.499(5) .
C34 C35 1.503(5) .
C34 C36' 1.509(5) .
C34 C37 1.517(5) .
C39 C40 1.454(7) .
C40 C41 1.385(7) .
C40 C45 1.394(7) .
C41 C42 1.382(7) .
C42 C43 1.385(7) .
C43 C44 1.399(8) .
C43 C46 1.527(7) .
C44 C45 1.388(7) .
C46 C49 1.531(9) .
C46 C48 1.535(8) .
C46 C47 1.543(8) .
C50 C51 1.382(8) .
C50 C55 1.382(8) .
C51 C52 1.384(8) .
C52 C53 1.369(10) .
C53 C54 1.370(11) .
C54 C55 1.392(9) .
C56 C57 1.374(8) .
C56 C61 1.396(8) .
C57 C58 1.400(9) .
C58 C59 1.371(11) .
C59 C60 1.358(11) .
C60 C61 1.389(8) .
C62 C63 1.400(8) .
C62 C67 1.402(8) .
C63 C64 1.384(8) .
C64 C65 1.399(10) .
C65 C66 1.366(9) .
C66 C67 1.390(8) .
C68 C69 1.387(8) .
C68 C73 1.400(7) .
C69 C70 1.390(8) .
C70 C71 1.386(9) .
C71 C72 1.365(9) .
C72 C73 1.381(8) .
C74 Cl2 1.762(6) .
C74 Cl1 1.773(6) .
C75 Cl3 1.713(11) .
C75 Cl4 1.741(13) .
C76 Cl5 1.74(2) .
C76 Cl6 1.76(3) .
C77 C78 1.673(8) .
C78 C79 1.585(9) .
C79 C79 1.53(2) 3_765
